data_7127653
loop_
_publ_author_name
'G\"obel, Dominik'
'Rusch, Pascal'
'Duvinage, Daniel'
'Bigall, Nadja C.'
'Nachtsheim, Boris J.'

_publ_section_title
;
 Emission color-tunable oxazol(in)yl-substituted excited-state
 intramolecular proton transfer (ESIPT)-based luminophores.
;
_journal_issue 98
_journal_name_full 'Chemical communications (Cambridge, England)'
_journal_page_first 15430
_journal_page_last 15433
_journal_paper_doi 10.1039/d0cc05780k
_journal_volume 56
_journal_year 2020
_chemical_formula_moiety 'C25 H28 N2 O4, C6 H12'
_chemical_formula_sum 'C31 H40 N2 O4'
_chemical_formula_weight 504.65
_space_group_crystal_system orthorhombic
_space_group_IT_number 56
_space_group_name_Hall '-P 2ab 2ac'
_space_group_name_H-M_alt 'P c c n'
_atom_sites_solution_hydrogens mixed
_atom_sites_solution_primary dual
_audit_creation_date 2020-06-21
_audit_creation_method
;
Olex2 1.3-dev
(compiled 2020.03.26 svn.re84ffbc8 for OlexSys, GUI svn.r6014)
;
_audit_update_record
;
2020-07-21 deposited with the CCDC.	2020-11-10 downloaded from the CCDC.
;
_cell_angle_alpha 90
_cell_angle_beta 90
_cell_angle_gamma 90
_cell_formula_units_Z 8
_cell_length_a 20.5800(6)
_cell_length_b 24.0995(7)
_cell_length_c 11.4414(3)
_cell_measurement_reflns_used 9918
_cell_measurement_temperature 100.0
_cell_measurement_theta_max 30.50
_cell_measurement_theta_min 2.65
_cell_volume 5674.6(3)
_computing_molecular_graphics 'Olex2 1.3-dev (Dolomanov et al., 2009)'
_computing_publication_material 'Olex2 1.3-dev (Dolomanov et al., 2009)'
_computing_structure_refinement 'SHELXL 2016/4 (Sheldrick, 2015)'
_computing_structure_solution 'SHELXT 2014/5 (Sheldrick, 2014)'
_diffrn_ambient_temperature 100.0
_diffrn_detector 'Bruker PHOTON area detector'
_diffrn_detector_area_resol_mean 7.9
_diffrn_detector_type 'CMOS area detector'
_diffrn_measured_fraction_theta_full 0.998
_diffrn_measured_fraction_theta_max 0.999
_diffrn_measurement_device 'three-circle diffractometer'
_diffrn_measurement_device_type 'Bruker D8 Venture PHOTON area detector'
_diffrn_measurement_method '\w and \f scans'
_diffrn_radiation_monochromator 'mirror optics'
_diffrn_radiation_probe x-ray
_diffrn_radiation_type MoK\a
_diffrn_radiation_wavelength 0.71073
_diffrn_reflns_av_R_equivalents 0.0434
_diffrn_reflns_av_unetI/netI 0.0258
_diffrn_reflns_Laue_measured_fraction_full 0.998
_diffrn_reflns_Laue_measured_fraction_max 0.999
_diffrn_reflns_limit_h_max 27
_diffrn_reflns_limit_h_min -25
_diffrn_reflns_limit_k_max 29
_diffrn_reflns_limit_k_min -32
_diffrn_reflns_limit_l_max 12
_diffrn_reflns_limit_l_min -15
_diffrn_reflns_number 61897
_diffrn_reflns_point_group_measured_fraction_full 0.998
_diffrn_reflns_point_group_measured_fraction_max 0.999
_diffrn_reflns_theta_full 25.242
_diffrn_reflns_theta_max 28.280
_diffrn_reflns_theta_min 2.205
_diffrn_source 'microfocus sealed X-ray tube'
_diffrn_source_type 'Incoatec I\ms'
_diffrn_standards_number 0
_exptl_absorpt_coefficient_mu 0.078
_exptl_absorpt_correction_T_max 0.7461
_exptl_absorpt_correction_T_min 0.7080
_exptl_absorpt_correction_type multi-scan
_exptl_absorpt_process_details
;
SADABS-2016/2 (Bruker,2016/2) was used for absorption correction.
wR2(int) was 0.0924 before and 0.0584 after correction.
The Ratio of minimum to maximum transmission is 0.9489.
The \l/2 correction factor is Not present.
;
_exptl_crystal_colour 'clear colourless'
_exptl_crystal_colour_lustre clear
_exptl_crystal_colour_primary colourless
_exptl_crystal_density_diffrn 1.181
_exptl_crystal_description prism
_exptl_crystal_F_000 2176
_exptl_crystal_size_max 0.5
_exptl_crystal_size_mid 0.3
_exptl_crystal_size_min 0.3
_refine_diff_density_max 0.319
_refine_diff_density_min -0.215
_refine_diff_density_rms 0.043
_refine_ls_extinction_coef 0.0048(5)
_refine_ls_extinction_expression Fc^*^=kFc[1+0.001xFc^2^\l^3^/sin(2\q)]^-1/4^
_refine_ls_extinction_method 'SHELXL-2016/4 (Sheldrick 2016)'
_refine_ls_goodness_of_fit_ref 1.029
_refine_ls_hydrogen_treatment mixed
_refine_ls_matrix_type full
_refine_ls_number_parameters 404
_refine_ls_number_reflns 7040
_refine_ls_number_restraints 36
_refine_ls_restrained_S_all 1.032
_refine_ls_R_factor_all 0.0592
_refine_ls_R_factor_gt 0.0425
_refine_ls_shift/su_max 0.001
_refine_ls_shift/su_mean 0.000
_refine_ls_structure_factor_coef Fsqd
_refine_ls_weighting_details 'w=1/[\s^2^(Fo^2^)+(0.0412P)^2^+2.8482P] where P=(Fo^2^+2Fc^2^)/3'
_refine_ls_weighting_scheme calc
_refine_ls_wR_factor_gt 0.0960
_refine_ls_wR_factor_ref 0.1052
_reflns_Friedel_coverage 0.000
_reflns_number_gt 5628
_reflns_number_total 7040
_reflns_threshold_expression 'I > 2\s(I)'
_cod_data_source_file d0cc05780k2.cif
_cod_data_source_block goebeld180425_0ma
_cod_database_code 7127653
_shelx_shelxl_version_number 2016/4
_shelx_space_group_comment
;
The symmetry employed for this shelxl refinement is uniquely defined
by the following loop, which should always be used as a source of
symmetry information in preference to the above space-group names.
They are only intended as comments.
;
_shelx_estimated_absorpt_t_max 0.977
_shelx_estimated_absorpt_t_min 0.962
_olex2_refinement_description
;
1. Fixed Uiso
 At 1.2 times of:
  All C(H) groups, All C(H,H) groups
 At 1.5 times of:
  All C(H,H,H) groups
2. Uiso/Uaniso restraints and constraints
Uanis(C40) \\sim Ueq, Uanis(C41) \\sim Ueq, Uanis(C42) \\sim Ueq, Uanis(C43)
\\sim Ueq, Uanis(C44) \\sim Ueq, Uanis(C45) \\sim Ueq: with sigma of 0.008 and
sigma for terminal atoms of 0.014
3. Others
 Sof(C40)=Sof(H40A)=Sof(H40B)=Sof(C41)=Sof(H41A)=Sof(H41B)=Sof(C42)=Sof(H42A)=
 Sof(H42B)=Sof(C43)=Sof(H43A)=Sof(H43B)=Sof(C44)=Sof(H44A)=Sof(H44B)=Sof(C45)=
 Sof(H45A)=Sof(H45B)=1-FVAR(1)
 Sof(C30)=Sof(H30A)=Sof(H30B)=Sof(C31)=Sof(H31A)=Sof(H31B)=Sof(C32)=Sof(H32A)=
 Sof(H32B)=Sof(C33)=Sof(H33A)=Sof(H33B)=Sof(C34)=Sof(H34A)=Sof(H34B)=Sof(C35)=
 Sof(H35A)=Sof(H35B)=FVAR(1)
4.a Secondary CH2 refined with riding coordinates:
 C13(H13A,H13B), C18(H18A,H18B), C30(H30A,H30B), C31(H31A,H31B), C32(H32A,
 H32B), C33(H33A,H33B), C34(H34A,H34B), C35(H35A,H35B), C40(H40A,H40B),
 C41(H41A,H41B), C42(H42A,H42B), C43(H43A,H43B), C44(H44A,H44B), C45(H45A,H45B)
4.b Aromatic/amide H refined with riding coordinates:
 C1(H1A), C4(H4), C5(H5), C8(H8)
4.c Idealised Me refined as rotating group:
 C10(H10A,H10B,H10C), C11(H11A,H11B,H11C), C15(H15A,H15B,H15C), C16(H16A,H16B,
 H16C), C20(H20A,H20B,H20C), C21(H21A,H21B,H21C)
;
_olex2_submission_special_instructions 'No special instructions were received'

loop_
_space_group_symop_operation_xyz
'x, y, z'
'-x+1/2, -y+1/2, z'
'-x, y+1/2, -z+1/2'
'x+1/2, -y, -z+1/2'
'-x, -y, -z'
'x-1/2, y-1/2, -z'
'x, -y-1/2, z-1/2'
'-x-1/2, y, z-1/2'

loop_
_atom_site_label
_atom_site_type_symbol
_atom_site_fract_x
_atom_site_fract_y
_atom_site_fract_z
_atom_site_U_iso_or_equiv
_atom_site_adp_type
_atom_site_occupancy
_atom_site_site_symmetry_order
_atom_site_calc_flag
_atom_site_refinement_flags_posn
_atom_site_refinement_flags_adp
_atom_site_refinement_flags_occupancy
_atom_site_disorder_assembly
_atom_site_disorder_group
O2 O 0.77605(4) 0.47394(4) 0.40795(8) 0.0219(2) Uani 1 1 d . . . . .
O1 O 0.59627(4) 0.54879(3) 0.47297(8) 0.01892(19) Uani 1 1 d . . . . .
O4 O 0.48963(4) 0.22070(3) 0.96044(8) 0.01993(19) Uani 1 1 d . . . . .
O3 O 0.39557(4) 0.37156(4) 0.89664(8) 0.02006(19) Uani 1 1 d . . . . .
N1 N 0.71046(5) 0.54771(4) 0.37887(8) 0.0167(2) Uani 1 1 d . . . . .
N2 N 0.40084(5) 0.27378(4) 0.99080(9) 0.0172(2) Uani 1 1 d . . . . .
C1 C 0.68409(6) 0.42037(5) 0.55013(10) 0.0167(2) Uani 1 1 d . . . . .
H1A H 0.723938 0.401997 0.534027 0.020 Uiso 1 1 calc R U . . .
C2 C 0.67062(5) 0.47199(5) 0.49860(10) 0.0153(2) Uani 1 1 d . . . . .
C3 C 0.61103(5) 0.49911(5) 0.52125(10) 0.0152(2) Uani 1 1 d . . . . .
C4B C 0.54291(5) 0.39112(5) 0.73018(10) 0.0147(2) Uani 1 1 d . . . . .
C4A C 0.58068(5) 0.42449(5) 0.64747(10) 0.0148(2) Uani 1 1 d . . . . .
C4 C 0.56589(5) 0.47511(5) 0.59649(10) 0.0156(2) Uani 1 1 d . . . . .
H4 H 0.525775 0.493063 0.612550 0.019 Uiso 1 1 calc R U . . .
C5 C 0.48236(6) 0.40138(5) 0.77820(10) 0.0155(2) Uani 1 1 d . . . . .
H5 H 0.459875 0.434878 0.761482 0.019 Uiso 1 1 calc R U . . .
C6 C 0.45509(5) 0.36156(5) 0.85154(10) 0.0158(2) Uani 1 1 d . . . . .
C7 C 0.48918(6) 0.31177(5) 0.87499(10) 0.0155(2) Uani 1 1 d . . . . .
C8 C 0.55101(5) 0.30281(5) 0.82682(10) 0.0165(2) Uani 1 1 d . . . . .
H8 H 0.574197 0.269733 0.844134 0.020 Uiso 1 1 calc R U . . .
C8A C 0.57786(5) 0.34220(5) 0.75437(10) 0.0159(2) Uani 1 1 d . . . . .
C9 C 0.64249(5) 0.34119(5) 0.68916(10) 0.0174(2) Uani 1 1 d . . . . .
C9A C 0.63929(5) 0.39645(5) 0.62416(10) 0.0162(2) Uani 1 1 d . . . . .
C10 C 0.70009(6) 0.33862(6) 0.77439(13) 0.0258(3) Uani 1 1 d . . . . .
H10A H 0.740895 0.340273 0.730364 0.039 Uiso 1 1 calc R U . . .
H10B H 0.698275 0.303850 0.818688 0.039 Uiso 1 1 calc R U . . .
H10C H 0.697857 0.370092 0.828479 0.039 Uiso 1 1 calc R U . . .
C11 C 0.64591(6) 0.29243(5) 0.60268(12) 0.0245(3) Uani 1 1 d . . . . .
H11A H 0.608918 0.294305 0.548886 0.037 Uiso 1 1 calc R U . . .
H11B H 0.644483 0.257345 0.645897 0.037 Uiso 1 1 calc R U . . .
H11C H 0.686508 0.294576 0.558145 0.037 Uiso 1 1 calc R U . . .
C12 C 0.71855(5) 0.49989(5) 0.42547(10) 0.0156(2) Uani 1 1 d . . . . .
C13 C 0.81565(6) 0.51290(6) 0.34221(13) 0.0300(3) Uani 1 1 d . . . . .
H13A H 0.832585 0.495377 0.270124 0.036 Uiso 1 1 calc R U . . .
H13B H 0.852806 0.525922 0.389846 0.036 Uiso 1 1 calc R U . . .
C14 C 0.76991(5) 0.56161(5) 0.31208(10) 0.0173(2) Uani 1 1 d . . . . .
C15 C 0.75273(7) 0.56368(6) 0.18293(10) 0.0255(3) Uani 1 1 d . . . . .
H15A H 0.735239 0.527680 0.158517 0.038 Uiso 1 1 calc R U . . .
H15B H 0.791821 0.572108 0.137336 0.038 Uiso 1 1 calc R U . . .
H15C H 0.720069 0.592594 0.169665 0.038 Uiso 1 1 calc R U . . .
C16 C 0.79698(6) 0.61697(6) 0.35294(12) 0.0270(3) Uani 1 1 d . . . . .
H16A H 0.766318 0.646633 0.333138 0.041 Uiso 1 1 calc R U . . .
H16B H 0.838658 0.623983 0.314248 0.041 Uiso 1 1 calc R U . . .
H16C H 0.803406 0.615999 0.437783 0.041 Uiso 1 1 calc R U . . .
C17 C 0.45744(6) 0.26930(5) 0.94561(10) 0.0158(2) Uani 1 1 d . . . . .
C18 C 0.45031(6) 0.18948(5) 1.04373(11) 0.0210(3) Uani 1 1 d . . . . .
H18A H 0.470140 0.190284 1.122543 0.025 Uiso 1 1 calc R U . . .
H18B H 0.445551 0.150377 1.018603 0.025 Uiso 1 1 calc R U . . .
C19 C 0.38412(6) 0.21926(5) 1.04365(10) 0.0175(2) Uani 1 1 d . . . . .
C20 C 0.33519(6) 0.19028(5) 0.96464(11) 0.0248(3) Uani 1 1 d . . . . .
H20A H 0.296278 0.213425 0.956845 0.037 Uiso 1 1 calc R U . . .
H20B H 0.323243 0.154419 0.998846 0.037 Uiso 1 1 calc R U . . .
H20C H 0.354555 0.184339 0.887399 0.037 Uiso 1 1 calc R U . . .
C21 C 0.35740(6) 0.22727(5) 1.16624(11) 0.0239(3) Uani 1 1 d . . . . .
H21A H 0.388463 0.248731 1.212840 0.036 Uiso 1 1 calc R U . . .
H21B H 0.350493 0.190977 1.202804 0.036 Uiso 1 1 calc R U . . .
H21C H 0.316006 0.247279 1.162156 0.036 Uiso 1 1 calc R U . . .
C30 C 0.40822(12) 0.54242(8) 0.8190(2) 0.0332(5) Uani 0.794(4) 1 d . . P A 1
H30A H 0.420196 0.526792 0.741931 0.040 Uiso 0.794(4) 1 calc R U P A 1
H30B H 0.384657 0.513420 0.863257 0.040 Uiso 0.794(4) 1 calc R U P A 1
C31 C 0.46976(15) 0.55844(9) 0.8852(2) 0.0368(6) Uani 0.794(4) 1 d . . P A 1
H31A H 0.458181 0.569366 0.965920 0.044 Uiso 0.794(4) 1 calc R U P A 1
H31B H 0.499030 0.525912 0.889657 0.044 Uiso 0.794(4) 1 calc R U P A 1
C32 C 0.50507(11) 0.60609(11) 0.8259(3) 0.0331(6) Uani 0.794(4) 1 d . . P A 1
H32A H 0.522150 0.593421 0.749521 0.040 Uiso 0.794(4) 1 calc R U P A 1
H32B H 0.542436 0.617558 0.874723 0.040 Uiso 0.794(4) 1 calc R U P A 1
C33 C 0.46026(10) 0.65577(8) 0.80688(17) 0.0318(5) Uani 0.794(4) 1 d . . P A 1
H33A H 0.447473 0.671370 0.883548 0.038 Uiso 0.794(4) 1 calc R U P A 1
H33B H 0.483844 0.684911 0.763082 0.038 Uiso 0.794(4) 1 calc R U P A 1
C34 C 0.39961(11) 0.63910(9) 0.73932(19) 0.0317(5) Uani 0.794(4) 1 d . . P A 1
H34A H 0.370430 0.671554 0.731704 0.038 Uiso 0.794(4) 1 calc R U P A 1
H34B H 0.412024 0.626905 0.659768 0.038 Uiso 0.794(4) 1 calc R U P A 1
C35 C 0.36389(12) 0.59230(11) 0.8014(3) 0.0304(6) Uani 0.794(4) 1 d . . P A 1
H35A H 0.325650 0.581100 0.754456 0.037 Uiso 0.794(4) 1 calc R U P A 1
H35B H 0.348162 0.605554 0.878228 0.037 Uiso 0.794(4) 1 calc R U P A 1
C40 C 0.3784(5) 0.6106(5) 0.7686(9) 0.033(2) Uani 0.206(4) 1 d . U P A 2
H40A H 0.371124 0.644280 0.816286 0.040 Uiso 0.206(4) 1 calc R U P A 2
H40B H 0.341436 0.606769 0.713779 0.040 Uiso 0.206(4) 1 calc R U P A 2
C41 C 0.3810(5) 0.5607(5) 0.8471(9) 0.046(2) Uani 0.206(4) 1 d . U P A 2
H41A H 0.386295 0.526749 0.799392 0.055 Uiso 0.206(4) 1 calc R U P A 2
H41B H 0.339697 0.557539 0.891053 0.055 Uiso 0.206(4) 1 calc R U P A 2
C42 C 0.4377(6) 0.5658(5) 0.9328(9) 0.054(3) Uani 0.206(4) 1 d . U P A 2
H42A H 0.429991 0.597324 0.986508 0.065 Uiso 0.206(4) 1 calc R U P A 2
H42B H 0.441040 0.531512 0.980140 0.065 Uiso 0.206(4) 1 calc R U P A 2
C43 C 0.5007(5) 0.5750(6) 0.8655(9) 0.042(2) Uani 0.206(4) 1 d . U P A 2
H43A H 0.536523 0.581790 0.921569 0.050 Uiso 0.206(4) 1 calc R U P A 2
H43B H 0.511396 0.541051 0.820659 0.050 Uiso 0.206(4) 1 calc R U P A 2
C44 C 0.4957(6) 0.6223(7) 0.7849(12) 0.060(4) Uani 0.206(4) 1 d . U P A 2
H44A H 0.536877 0.625760 0.740756 0.072 Uiso 0.206(4) 1 calc R U P A 2
H44B H 0.489811 0.656723 0.830866 0.072 Uiso 0.206(4) 1 calc R U P A 2
C45 C 0.4406(5) 0.6169(5) 0.7000(9) 0.056(3) Uani 0.206(4) 1 d . U P A 2
H45A H 0.447356 0.584156 0.649232 0.067 Uiso 0.206(4) 1 calc R U P A 2
H45B H 0.438267 0.650337 0.649765 0.067 Uiso 0.206(4) 1 calc R U P A 2
H3 H 0.3843(9) 0.3400(8) 0.9410(17) 0.052(5) Uiso 1 1 d . . . . .
H1 H 0.6315(10) 0.5599(8) 0.4301(17) 0.054(6) Uiso 1 1 d . . . . .

loop_
_atom_site_aniso_label
_atom_site_aniso_U_11
_atom_site_aniso_U_22
_atom_site_aniso_U_33
_atom_site_aniso_U_23
_atom_site_aniso_U_13
_atom_site_aniso_U_12
O2 0.0170(4) 0.0199(4) 0.0288(5) 0.0061(4) 0.0082(4) 0.0027(3)
O1 0.0166(4) 0.0162(4) 0.0239(4) 0.0064(3) 0.0032(3) 0.0014(3)
O4 0.0190(4) 0.0162(4) 0.0245(4) 0.0071(3) 0.0054(3) 0.0020(3)
O3 0.0181(4) 0.0186(4) 0.0235(4) 0.0045(3) 0.0072(3) 0.0029(3)
N1 0.0149(5) 0.0183(5) 0.0169(5) 0.0021(4) 0.0025(4) -0.0009(4)
N2 0.0190(5) 0.0153(5) 0.0173(5) 0.0026(4) 0.0018(4) -0.0010(4)
C1 0.0136(5) 0.0159(5) 0.0207(5) -0.0006(4) 0.0008(4) -0.0001(4)
C2 0.0147(5) 0.0150(5) 0.0161(5) -0.0012(4) 0.0007(4) -0.0022(4)
C3 0.0164(5) 0.0129(5) 0.0161(5) 0.0002(4) -0.0020(4) -0.0015(4)
C4B 0.0158(5) 0.0121(5) 0.0164(5) 0.0000(4) -0.0014(4) -0.0022(4)
C4A 0.0142(5) 0.0141(5) 0.0162(5) -0.0011(4) -0.0009(4) -0.0031(4)
C4 0.0130(5) 0.0150(5) 0.0187(5) -0.0005(4) -0.0001(4) 0.0004(4)
C5 0.0170(5) 0.0126(5) 0.0170(5) -0.0002(4) -0.0001(4) 0.0010(4)
C6 0.0155(5) 0.0159(5) 0.0159(5) -0.0023(4) 0.0006(4) -0.0005(4)
C7 0.0170(5) 0.0137(5) 0.0157(5) 0.0009(4) -0.0006(4) -0.0010(4)
C8 0.0157(5) 0.0139(5) 0.0198(5) 0.0013(4) -0.0016(4) 0.0007(4)
C8A 0.0138(5) 0.0149(5) 0.0191(5) -0.0004(4) -0.0009(4) -0.0010(4)
C9 0.0137(5) 0.0144(5) 0.0241(6) 0.0037(5) 0.0021(5) 0.0000(4)
C9A 0.0150(5) 0.0132(5) 0.0204(5) 0.0003(4) -0.0007(4) -0.0004(4)
C10 0.0163(6) 0.0239(6) 0.0371(7) 0.0105(6) -0.0031(5) -0.0009(5)
C11 0.0235(6) 0.0152(6) 0.0347(7) 0.0002(5) 0.0085(5) 0.0003(5)
C12 0.0147(5) 0.0168(5) 0.0153(5) -0.0020(4) 0.0002(4) -0.0005(4)
C13 0.0200(6) 0.0296(7) 0.0405(8) 0.0168(6) 0.0128(6) 0.0044(5)
C14 0.0147(5) 0.0203(6) 0.0171(5) 0.0018(4) 0.0041(4) 0.0000(4)
C15 0.0269(6) 0.0328(7) 0.0169(6) -0.0013(5) 0.0043(5) -0.0004(6)
C16 0.0215(6) 0.0302(7) 0.0293(7) -0.0044(6) 0.0038(5) -0.0088(5)
C17 0.0187(5) 0.0136(5) 0.0150(5) 0.0002(4) -0.0021(4) -0.0002(4)
C18 0.0204(6) 0.0185(6) 0.0241(6) 0.0081(5) 0.0043(5) -0.0006(5)
C19 0.0186(6) 0.0156(5) 0.0182(5) 0.0042(4) 0.0009(5) -0.0007(4)
C20 0.0261(6) 0.0232(6) 0.0252(6) 0.0022(5) -0.0020(5) -0.0064(5)
C21 0.0253(6) 0.0267(6) 0.0196(6) 0.0051(5) 0.0039(5) 0.0002(5)
C30 0.0328(11) 0.0215(9) 0.0453(12) -0.0002(8) -0.0074(10) -0.0010(8)
C31 0.0415(15) 0.0258(11) 0.0431(14) 0.0046(9) -0.0168(12) 0.0026(10)
C32 0.0214(10) 0.0349(14) 0.0429(14) -0.0029(11) -0.0070(10) 0.0006(10)
C33 0.0346(10) 0.0246(9) 0.0362(10) 0.0018(8) -0.0064(8) -0.0054(8)
C34 0.0358(12) 0.0240(10) 0.0354(10) 0.0011(8) -0.0123(9) 0.0039(9)
C35 0.0215(11) 0.0258(13) 0.0440(15) -0.0073(11) -0.0041(10) 0.0005(9)
C40 0.031(5) 0.033(5) 0.036(5) -0.002(4) -0.013(4) 0.013(4)
C41 0.034(4) 0.056(5) 0.048(5) 0.001(4) 0.000(4) -0.004(4)
C42 0.054(5) 0.069(6) 0.039(4) 0.012(4) -0.002(4) -0.002(4)
C43 0.040(5) 0.055(6) 0.030(4) -0.006(4) -0.003(4) 0.002(4)
C44 0.042(6) 0.075(7) 0.063(6) 0.020(5) -0.016(5) -0.030(5)
C45 0.049(5) 0.067(5) 0.051(5) 0.020(4) -0.012(4) -0.015(4)

loop_
_atom_type_symbol
_atom_type_description
_atom_type_scat_dispersion_real
_atom_type_scat_dispersion_imag
_atom_type_scat_source
C C 0.0033 0.0016 'International Tables Vol C Tables 4.2.6.8 and 6.1.1.4'
H H 0.0000 0.0000 'International Tables Vol C Tables 4.2.6.8 and 6.1.1.4'
N N 0.0061 0.0033 'International Tables Vol C Tables 4.2.6.8 and 6.1.1.4'
O O 0.0106 0.0060 'International Tables Vol C Tables 4.2.6.8 and 6.1.1.4'

loop_
_geom_angle_atom_site_label_1
_geom_angle_atom_site_label_2
_geom_angle_atom_site_label_3
_geom_angle
_geom_angle_site_symmetry_1
_geom_angle_site_symmetry_3
_geom_angle_publ_flag
C12 O2 C13 105.58(9) . . ?
C32a C31a C30 111.54(18) . . ?
C3 O1 H1 107.4(12) . . ?
C17 O4 C18 104.85(9) . . ?
C6 O3 H3 106.5(12) . . ?
C34a C35a C30 110.9(2) . . ?
C35a C30a H30A 109.4 . . ?
C12 N1 C14 108.13(10) . . ?
C17 N2 C19 107.50(9) . . ?
C2 C1 H1A 120.1 . . ?
C9A C1 H1A 120.1 . . ?
C9A C1 C2 119.76(11) . . ?
C1 C2 C3 120.26(10) . . ?
C1 C2 C12 121.06(10) . . ?
C31a C30a H30A 109.4 . . ?
C35a C30a H30B 109.4 . . ?
C31a C30a H30B 109.4 . . ?
H30Aa C30a H30B 108.0 . . ?
C35a C30a C31 111.32(17) . . ?
C32a C31a H31A 109.3 . . ?
C30a C31a H31A 109.3 . . ?
H31Aa C31a H31B 108.0 . . ?
C30a C31a H31B 109.3 . . ?
C32a C31a H31B 109.3 . . ?
C34a C33a C32 111.14(17) . . ?
C31a C32a H32A 109.3 . . ?
C33a C32a H32A 109.3 . . ?
H32Aa C32a H32B 108.0 . . ?
C33a C32a H32B 109.3 . . ?
C3 C2 C12 118.61(10) . . ?
O1 C3 C2 121.94(10) . . ?
O1 C3 C4 118.05(10) . . ?
C4 C3 C2 120.00(10) . . ?
C5 C4B C4A 129.50(10) . . ?
C5 C4B C8A 122.09(10) . . ?
C8A C4B C4A 108.39(10) . . ?
C4 C4A C4B 129.68(11) . . ?
C4 C4A C9A 122.06(10) . . ?
C9A C4A C4B 108.26(10) . . ?
C3 C4 H4 120.7 . . ?
C31a C32a H32B 109.3 . . ?
C35a C34a C33 110.78(18) . . ?
C31a C32a C33 111.56(19) . . ?
C32a C33a H33A 109.4 . . ?
C34a C33a H33A 109.4 . . ?
C32a C33a H33B 109.4 . . ?
C34a C33a H33B 109.4 . . ?
H33Aa C33a H33B 108.0 . . ?
C35a C34a H34A 109.5 . . ?
C33a C34a H34A 109.5 . . ?
C35a C34a H34B 109.5 . . ?
H34Aa C34a H34B 108.1 . . ?
C33a C34a H34B 109.5 . . ?
C34a C35a H35A 109.5 . . ?
C30a C35a H35A 109.5 . . ?
C34a C35a H35B 109.5 . . ?
H35Aa C35a H35B 108.0 . . ?
C30a C35a H35B 109.5 . . ?
C44b C45b C40 108.3(9) . . ?
C41b C40b H40A 109.4 . . ?
C45b C40b H40A 109.4 . . ?
H40Ab C40b H40B 108.0 . . ?
C45b C40b H40B 109.4 . . ?
C41b C40b H40B 109.4 . . ?
C4A C4 C3 118.64(10) . . ?
C4A C4 H4 120.7 . . ?
C4B C5 H5 120.7 . . ?
C4B C5 C6 118.62(10) . . ?
C6 C5 H5 120.7 . . ?
O3 C6 C5 118.20(10) . . ?
O3 C6 C7 121.89(10) . . ?
C5 C6 C7 119.90(10) . . ?
C6 C7 C17 118.55(10) . . ?
C8 C7 C6 120.36(10) . . ?
C8 C7 C17 121.04(10) . . ?
C7 C8 H8 120.2 . . ?
C8A C8 C7 119.64(10) . . ?
C8A C8 H8 120.2 . . ?
C4B C8A C9 111.25(10) . . ?
C8 C8A C4B 119.39(10) . . ?
C8 C8A C9 129.34(10) . . ?
C8A C9 C9A 100.76(9) . . ?
C8A C9 C10 111.29(10) . . ?
C8A C9 C11 111.52(10) . . ?
C9A C9 C10 112.19(10) . . ?
C9A C9 C11 110.79(10) . . ?
C10 C9 C11 110.01(10) . . ?
C1 C9A C4A 119.25(10) . . ?
C1 C9A C9 129.44(10) . . ?
C4A C9A C9 111.31(10) . . ?
C9 C10 H10A 109.5 . . ?
C9 C10 H10B 109.5 . . ?
C9 C10 H10C 109.5 . . ?
H10A C10 H10B 109.5 . . ?
H10A C10 H10C 109.5 . . ?
H10B C10 H10C 109.5 . . ?
C9 C11 H11A 109.5 . . ?
C9 C11 H11B 109.5 . . ?
C9 C11 H11C 109.5 . . ?
H11A C11 H11B 109.5 . . ?
H11A C11 H11C 109.5 . . ?
H11B C11 H11C 109.5 . . ?
O2 C12 C2 117.61(10) . . ?
N1 C12 O2 117.89(10) . . ?
N1 C12 C2 124.48(11) . . ?
O2 C13 H13A 110.7 . . ?
O2 C13 H13B 110.7 . . ?
O2 C13 C14 105.36(10) . . ?
H13A C13 H13B 108.8 . . ?
C14 C13 H13A 110.7 . . ?
C14 C13 H13B 110.7 . . ?
N1 C14 C13 102.50(9) . . ?
N1 C14 C15 108.48(10) . . ?
N1 C14 C16 110.04(10) . . ?
C15 C14 C13 112.58(11) . . ?
C16 C14 C13 112.05(11) . . ?
C16 C14 C15 110.82(10) . . ?
C14 C15 H15A 109.5 . . ?
C14 C15 H15B 109.5 . . ?
C14 C15 H15C 109.5 . . ?
H15A C15 H15B 109.5 . . ?
H15A C15 H15C 109.5 . . ?
H15B C15 H15C 109.5 . . ?
C14 C16 H16A 109.5 . . ?
C14 C16 H16B 109.5 . . ?
C14 C16 H16C 109.5 . . ?
H16A C16 H16B 109.5 . . ?
H16A C16 H16C 109.5 . . ?
H16B C16 H16C 109.5 . . ?
O4 C17 C7 117.17(10) . . ?
N2 C17 O4 117.84(10) . . ?
N2 C17 C7 124.94(10) . . ?
O4 C18 H18A 110.9 . . ?
O4 C18 H18B 110.9 . . ?
O4 C18 C19 104.47(9) . . ?
H18A C18 H18B 108.9 . . ?
C19 C18 H18A 110.9 . . ?
C19 C18 H18B 110.9 . . ?
N2 C19 C18 101.98(9) . . ?
N2 C19 C20 108.48(10) . . ?
N2 C19 C21 110.31(10) . . ?
C20 C19 C18 111.81(10) . . ?
C21 C19 C18 112.27(10) . . ?
C21 C19 C20 111.53(10) . . ?
C19 C20 H20A 109.5 . . ?
C19 C20 H20B 109.5 . . ?
C19 C20 H20C 109.5 . . ?
H20A C20 H20B 109.5 . . ?
H20A C20 H20C 109.5 . . ?
H20B C20 H20C 109.5 . . ?
C19 C21 H21A 109.5 . . ?
C19 C21 H21B 109.5 . . ?
C19 C21 H21C 109.5 . . ?
H21A C21 H21B 109.5 . . ?
H21A C21 H21C 109.5 . . ?
H21B C21 H21C 109.5 . . ?
C43b C42b C41 109.7(8) . . ?
C42b C41b H41A 109.6 . . ?
C40b C41b H41A 109.6 . . ?
C40b C41b H41B 109.6 . . ?
H41Ab C41b H41B 108.1 . . ?
C42b C41b H41B 109.6 . . ?
C44b C43b C42 111.7(10) . . ?
C40b C41b C42 110.3(8) . . ?
C41b C42b H42A 109.7 . . ?
C43b C42b H42A 109.7 . . ?
H42Ab C42b H42B 108.2 . . ?
C43b C42b H42B 109.7 . . ?
C41b C42b H42B 109.7 . . ?
C42b C43b H43A 109.3 . . ?
C44b C43b H43A 109.3 . . ?
C44b C43b H43B 109.3 . . ?
C42b C43b H43B 109.3 . . ?
H43Ab C43b H43B 107.9 . . ?
C45b C44b H44A 108.9 . . ?
C43b C44b H44A 108.9 . . ?
C45b C44b H44B 108.9 . . ?
H44Ab C44b H44B 107.8 . . ?
C43b C44b H44B 108.9 . . ?
C41b C40b C45 111.3(8) . . ?
C43b C44b C45 113.2(10) . . ?
C40b C45b H45A 110.0 . . ?
C44b C45b H45A 110.0 . . ?
C40b C45b H45B 110.0 . . ?
C44b C45b H45B 110.0 . . ?
H45Ab C45b H45B 108.4 . . ?

loop_
_geom_bond_atom_site_label_1
_geom_bond_atom_site_label_2
_geom_bond_distance
_geom_bond_site_symmetry_2
_geom_bond_publ_flag
O2 C12 1.3534(14) . ?
O2 C13 1.4531(15) . ?
C30a H30A 0.9900 . ?
C30a H30B 0.9900 . ?
C30a C31 1.525(3) . ?
C31a H31A 0.9900 . ?
C31a H31B 0.9900 . ?
C31a C32 1.519(4) . ?
C32a H32A 0.9900 . ?
C32a H32B 0.9900 . ?
C32a C33 1.527(3) . ?
C33a H33A 0.9900 . ?
C33a H33B 0.9900 . ?
C33a C34 1.522(3) . ?
C34a H34A 0.9900 . ?
C34a H34B 0.9900 . ?
C30a C35 1.522(3) . ?
C34a C35 1.522(3) . ?
C35a H35A 0.9900 . ?
C35a H35B 0.9900 . ?
C40b H40A 0.9900 . ?
C40b H40B 0.9900 . ?
C40b C41 1.502(14) . ?
C41b H41A 0.9900 . ?
C41b H41B 0.9900 . ?
C41b C42 1.529(14) . ?
C42b H42A 0.9900 . ?
C42b H42B 0.9900 . ?
C42b C43 1.525(14) . ?
C43b H43A 0.9900 . ?
C43b H43B 0.9900 . ?
C43b C44 1.471(15) . ?
C44b H44A 0.9900 . ?
C44b H44B 0.9900 . ?
C40b C45 1.510(14) . ?
C44b C45 1.498(14) . ?
C45b H45A 0.9900 . ?
C45b H45B 0.9900 . ?
O1 C3 1.3530(14) . ?
O1 H1 0.92(2) . ?
O4 C17 1.3562(14) . ?
O4 C18 1.4592(14) . ?
O3 C6 1.3509(14) . ?
O3 H3 0.94(2) . ?
N1 C12 1.2806(15) . ?
N1 C14 1.4809(14) . ?
N2 C17 1.2791(15) . ?
N2 C19 1.4866(14) . ?
C1 H1A 0.9500 . ?
C1 C2 1.4043(16) . ?
C1 C9A 1.3783(16) . ?
C2 C3 1.4137(16) . ?
C2 C12 1.4579(16) . ?
C3 C4 1.3923(16) . ?
C4B C4A 1.4650(15) . ?
C4B C5 1.3841(16) . ?
C4B C8A 1.4085(16) . ?
C4A C4 1.3860(16) . ?
C4A C9A 1.4081(16) . ?
C4 H4 0.9500 . ?
C5 H5 0.9500 . ?
C5 C6 1.3928(16) . ?
C6 C7 1.4156(16) . ?
C7 C8 1.4034(16) . ?
C7 C17 1.4584(15) . ?
C8 H8 0.9500 . ?
C8 C8A 1.3761(16) . ?
C8A C9 1.5251(16) . ?
C9 C9A 1.5266(16) . ?
C9 C10 1.5363(17) . ?
C9 C11 1.5378(17) . ?
C10 H10A 0.9800 . ?
C10 H10B 0.9800 . ?
C10 H10C 0.9800 . ?
C11 H11A 0.9800 . ?
C11 H11B 0.9800 . ?
C11 H11C 0.9800 . ?
C13 H13A 0.9900 . ?
C13 H13B 0.9900 . ?
C13 C14 1.5437(17) . ?
C14 C15 1.5202(16) . ?
C14 C16 1.5195(17) . ?
C15 H15A 0.9800 . ?
C15 H15B 0.9800 . ?
C15 H15C 0.9800 . ?
C16 H16A 0.9800 . ?
C16 H16B 0.9800 . ?
C16 H16C 0.9800 . ?
C18 H18A 0.9900 . ?
C18 H18B 0.9900 . ?
C18 C19 1.5396(17) . ?
C19 C20 1.5229(17) . ?
C19 C21 1.5189(17) . ?
C20 H20A 0.9800 . ?
C20 H20B 0.9800 . ?
C20 H20C 0.9800 . ?
C21 H21A 0.9800 . ?
C21 H21B 0.9800 . ?
C21 H21C 0.9800 . ?

loop_
_geom_torsion_atom_site_label_1
_geom_torsion_atom_site_label_2
_geom_torsion_atom_site_label_3
_geom_torsion_atom_site_label_4
_geom_torsion
_geom_torsion_site_symmetry_1
_geom_torsion_site_symmetry_2
_geom_torsion_site_symmetry_3
_geom_torsion_site_symmetry_4
_geom_torsion_publ_flag
C40b C41b C42b C43b -55.1(13) . . . . ?
C31a C32a C33a C34a -55.0(3) . . . . ?
C35a C30a C31a C32a -54.5(3) . . . . ?
C41b C40b C45b C44b -58.7(13) . . . . ?
C33a C34a C35a C30a -56.9(3) . . . . ?
C45b C40b C41b C42b 59.2(12) . . . . ?
C30a C31a C32a C33a 54.0(3) . . . . ?
C43b C44b C45b C40b 57.6(16) . . . . ?
C32a C33a C34a C35a 56.3(3) . . . . ?
C41b C42b C43b C44b 53.6(13) . . . . ?
C31a C30a C35a C34a 56.0(3) . . . . ?
C42b C43b C44b C45b -56.3(15) . . . . ?
O2 C13 C14 N1 7.19(13) . . . . ?
O2 C13 C14 C15 -109.16(12) . . . . ?
O2 C13 C14 C16 125.13(11) . . . . ?
O1 C3 C4 C4A -179.35(10) . . . . ?
O4 C18 C19 N2 -17.86(12) . . . . ?
O4 C18 C19 C20 97.85(11) . . . . ?
O4 C18 C19 C21 -135.91(10) . . . . ?
O3 C6 C7 C8 -179.88(10) . . . . ?
O3 C6 C7 C17 2.82(16) . . . . ?
C1 C2 C3 O1 -179.83(10) . . . . ?
C1 C2 C3 C4 1.12(17) . . . . ?
C1 C2 C12 O2 0.80(16) . . . . ?
C1 C2 C12 N1 -177.63(11) . . . . ?
C2 C1 C9A C4A -0.39(17) . . . . ?
C2 C1 C9A C9 179.49(11) . . . . ?
C2 C3 C4 C4A -0.26(16) . . . . ?
C3 C2 C12 O2 177.96(10) . . . . ?
C3 C2 C12 N1 -0.46(17) . . . . ?
C4B C4A C4 C3 178.85(11) . . . . ?
C4B C4A C9A C1 -178.55(10) . . . . ?
C4B C4A C9A C9 1.55(13) . . . . ?
C4B C5 C6 O3 -179.04(10) . . . . ?
C4B C5 C6 C7 -0.31(16) . . . . ?
C4B C8A C9 C9A -0.13(12) . . . . ?
C4B C8A C9 C10 119.00(11) . . . . ?
C4B C8A C9 C11 -117.74(11) . . . . ?
C4A C4B C5 C6 177.04(11) . . . . ?
C4A C4B C8A C8 -177.44(10) . . . . ?
C4A C4B C8A C9 1.04(13) . . . . ?
C4 C4A C9A C1 1.27(17) . . . . ?
C4 C4A C9A C9 -178.63(10) . . . . ?
C5 C4B C4A C4 0.5(2) . . . . ?
C5 C4B C4A C9A -179.67(11) . . . . ?
C5 C4B C8A C8 0.81(17) . . . . ?
C5 C4B C8A C9 179.29(10) . . . . ?
C5 C6 C7 C8 1.44(17) . . . . ?
C5 C6 C7 C17 -175.86(10) . . . . ?
C6 C7 C8 C8A -1.44(17) . . . . ?
C6 C7 C17 O4 175.97(10) . . . . ?
C6 C7 C17 N2 -1.42(17) . . . . ?
C7 C8 C8A C4B 0.34(17) . . . . ?
C7 C8 C8A C9 -177.84(11) . . . . ?
C8 C7 C17 O4 -1.31(16) . . . . ?
C8 C7 C17 N2 -178.69(11) . . . . ?
C8 C8A C9 C9A 178.16(12) . . . . ?
C8 C8A C9 C10 -62.71(16) . . . . ?
C8 C8A C9 C11 60.55(16) . . . . ?
C8A C4B C4A C4 178.60(11) . . . . ?
C8A C4B C4A C9A -1.60(13) . . . . ?
C8A C4B C5 C6 -0.81(17) . . . . ?
C8A C9 C9A C1 179.23(12) . . . . ?
C8A C9 C9A C4A -0.88(12) . . . . ?
C9A C1 C2 C3 -0.78(17) . . . . ?
C9A C1 C2 C12 176.34(11) . . . . ?
C9A C4A C4 C3 -0.94(17) . . . . ?
C10 C9 C9A C1 60.76(16) . . . . ?
C10 C9 C9A C4A -119.35(11) . . . . ?
C11 C9 C9A C1 -62.62(16) . . . . ?
C11 C9 C9A C4A 117.26(11) . . . . ?
C12 O2 C13 C14 -6.63(13) . . . . ?
C12 N1 C14 C13 -5.31(13) . . . . ?
C12 N1 C14 C15 113.95(11) . . . . ?
C12 N1 C14 C16 -124.66(11) . . . . ?
C12 C2 C3 O1 2.98(16) . . . . ?
C12 C2 C3 C4 -176.07(10) . . . . ?
C13 O2 C12 N1 3.64(14) . . . . ?
C13 O2 C12 C2 -174.89(11) . . . . ?
C14 N1 C12 O2 1.32(14) . . . . ?
C14 N1 C12 C2 179.75(10) . . . . ?
C17 O4 C18 C19 16.21(12) . . . . ?
C17 N2 C19 C18 13.50(12) . . . . ?
C17 N2 C19 C20 -104.62(11) . . . . ?
C17 N2 C19 C21 132.95(10) . . . . ?
C17 C7 C8 C8A 175.79(10) . . . . ?
C18 O4 C17 N2 -8.52(14) . . . . ?
C18 O4 C17 C7 173.90(10) . . . . ?
C19 N2 C17 O4 -3.76(14) . . . . ?
C19 N2 C17 C7 173.61(10) . . . . ?
